data_1100747
loop_
_publ_author_name
'Natasha J. Lundin'
'Penny J. Walsh'
'Sarah L. Howell'
'John J. McGarvey'
'Allan G. Blackman'
'Keith C. Gordon'

_publ_contact_author_address
;Department of Chemistry

University of Otago

P.O. Box 56

Dunedin

New Zealand

;
_publ_contact_author_email kgordon@alkali.otago.ac.nz
_publ_contact_author_fax '+64 3 479 7906'
_publ_contact_author_name 'Keith Gordon'
_publ_contact_author_phone '+64 3 479 7599'
_publ_section_title
;

Complexes of Functionalized Dipyrido[3,2-a:2',3'-c]-phenazine: A

Synthetic, Spectroscopic, Structural, and Density Functional Theory Study

;
_journal_name_full 'Inorganic Chemistry'
_journal_page_first 3551
_journal_page_last 3560
_journal_paper_doi 10.1021/ic050179k
_journal_volume 44
_journal_year 2005
_chemical_formula_sum 'C22 H12 Br Cl N4 O4 Re'
_chemical_formula_weight 697.92
_chemical_name_systematic
;

 ?

;
_space_group_IT_number 15
_symmetry_cell_setting monoclinic
_symmetry_space_group_name_Hall '-C 2yc'
_symmetry_space_group_name_H-M 'C 1 2/c 1'
_atom_sites_solution_hydrogens geom
_atom_sites_solution_primary direct
_atom_sites_solution_secondary difmap
_audit_conform_dict_location ftp://ftp.iucr.org/pub/cif_core.dic
_audit_conform_dict_name cif_core.dic
_audit_conform_dict_version 2.2
_audit_creation_date 2004-08-30T13:27:07-00:00
_audit_creation_method 'WinGX routine CIF_UPDATE'
_cell_angle_alpha 90.000
_cell_angle_beta 114.936(5)
_cell_angle_gamma 90.000
_cell_formula_units_Z 8
_cell_length_a 19.506(5)
_cell_length_b 18.043(5)
_cell_length_c 13.320(5)
_cell_measurement_reflns_used 9837
_cell_measurement_temperature 164(2)
_cell_measurement_theta_max 26.51
_cell_measurement_theta_min 2.3
_cell_volume 4251(2)
_computing_cell_refinement 'Bruker SMART (Bruker, 1997)'
_computing_data_collection 'Bruker SMART (Bruker, 1997)'
_computing_data_reduction 'Bruker SAINT (Bruker, 1997)'
_computing_molecular_graphics 'WinGX (Farrugia, 1999)'
_computing_publication_material 'WinGX (Farrugia, 1999)'
_computing_structure_refinement 'SHELXL-97 (Sheldrick, 1997)'
_computing_structure_solution 'SIR-97 (Altomare et al, 1997)'
_diffrn_ambient_temperature 164(2)
_diffrn_measured_fraction_theta_full 0.988
_diffrn_measured_fraction_theta_max 0.988
_diffrn_measurement_device_type 'CCD area detector'
_diffrn_measurement_method 'phi and omega scans'
_diffrn_radiation_monochromator graphite
_diffrn_radiation_type MoK\a
_diffrn_radiation_wavelength 0.71069
_diffrn_reflns_av_R_equivalents 0.0316
_diffrn_reflns_av_unetI/netI 0.0202
_diffrn_reflns_limit_h_max 24
_diffrn_reflns_limit_h_min -24
_diffrn_reflns_limit_k_max 22
_diffrn_reflns_limit_k_min -22
_diffrn_reflns_limit_l_max 16
_diffrn_reflns_limit_l_min -12
_diffrn_reflns_number 26269
_diffrn_reflns_theta_full 26.54
_diffrn_reflns_theta_max 26.54
_diffrn_reflns_theta_min 1.95
_exptl_absorpt_coefficient_mu 7.762
_exptl_absorpt_correction_T_max 1
_exptl_absorpt_correction_T_min 0.709676
_exptl_absorpt_correction_type multi-scan
_exptl_absorpt_process_details 'SADABS (Bruker, 1997)'
_exptl_crystal_colour yellow
_exptl_crystal_density_diffrn 2.181
_exptl_crystal_density_meas ?
_exptl_crystal_density_method .
_exptl_crystal_description block
_exptl_crystal_F_000 2648
_exptl_crystal_size_max 0.6
_exptl_crystal_size_mid 0.3
_exptl_crystal_size_min 0.3
_refine_diff_density_max 2.203
_refine_diff_density_min -1.684
_refine_diff_density_rms 0.134
_refine_ls_extinction_method none
_refine_ls_goodness_of_fit_ref 1.067
_refine_ls_hydrogen_treatment constr
_refine_ls_matrix_type full
_refine_ls_number_parameters 310
_refine_ls_number_reflns 4381
_refine_ls_number_restraints 0
_refine_ls_restrained_S_all 1.067
_refine_ls_R_factor_all 0.0345
_refine_ls_R_factor_gt 0.0298
_refine_ls_shift/su_max 0.016
_refine_ls_shift/su_mean 0
_refine_ls_structure_factor_coef Fsqd
_refine_ls_weighting_details 'calc w=1/[\s^2^(Fo^2^)+(0.0411P)^2^+40.1104P] where P=(Fo^2^+2Fc^2^)/3'
_refine_ls_weighting_scheme calc
_refine_ls_wR_factor_gt 0.0791
_refine_ls_wR_factor_ref 0.0827
_reflns_number_gt 3956
_reflns_number_total 4381
_reflns_threshold_expression >2sigma(I)
_cod_data_source_file ic050179ksi20050202_061153.cif
_cod_data_source_block njldm
_cod_depositor_comments
;
The following automatic conversions were performed:
'_symmetry_cell_setting' value 'Monoclinic' changed to 'monoclinic'
according to '/home/saulius/struct/CIF-dictionaries/cif_core.dic'
dictionary named 'cif_core.dic' version 2.4.1 from 2010-06-29.

Automatic conversion script
Id: cif_fix_enum 1527 2010-12-29 10:47:43Z saulius 
;
_cod_database_code 1100747

loop_
_symmetry_equiv_pos_as_xyz
'x, y, z'
'-x, y, -z+1/2'
'x+1/2, y+1/2, z'
'-x+1/2, y+1/2, -z+1/2'
'-x, -y, -z'
'x, -y, z-1/2'
'-x+1/2, -y+1/2, -z'
'x+1/2, -y+1/2, z-1/2'

loop_
_atom_site_label
_atom_site_type_symbol
_atom_site_fract_x
_atom_site_fract_y
_atom_site_fract_z
_atom_site_U_iso_or_equiv
_atom_site_adp_type
_atom_site_occupancy
_atom_site_symmetry_multiplicity
_atom_site_calc_flag
_atom_site_refinement_flags
_atom_site_disorder_assembly
_atom_site_disorder_group
Re1 Re 0.656870(10) 0.154175(10) 0.580330(16) 0.02564(8) Uani 1 1 d . . .
Br1 Br 1.26297(6) -0.10104(8) 1.06764(9) 0.0443(4) Uani 0.501(2) 1 d P A 1
Br1A Br 1.17956(9) -0.23632(9) 1.02240(13) 0.0662(6) Uani 0.499(2) 1 d P A 2
Cl1 Cl 0.69696(9) 0.10626(7) 0.44017(11) 0.0382(3) Uani 1 1 d . . .
N2 N 0.7769(2) 0.1700(2) 0.6792(3) 0.0238(8) Uani 1 1 d . . .
C300 C 0.5538(3) 0.1330(3) 0.4888(6) 0.0441(15) Uani 1 1 d . . .
C3 C 0.7672(3) -0.0910(3) 0.7238(4) 0.0312(11) Uani 1 1 d . . .
H3 H 0.7898 -0.137 0.7467 0.037 Uiso 1 1 calc R . .
C6 C 0.8167(3) 0.1079(3) 0.7227(4) 0.0235(9) Uani 1 1 d . . .
C100 C 0.6356(3) 0.2527(3) 0.5228(4) 0.0301(11) Uani 1 1 d . . .
N1 N 0.6984(2) 0.0460(2) 0.6512(3) 0.0249(8) Uani 1 1 d . . .
N3 N 1.0084(2) 0.0420(3) 0.8774(3) 0.0285(9) Uani 1 1 d . A .
N4 N 0.9273(2) -0.0933(3) 0.8293(4) 0.0315(9) Uani 1 1 d . . .
C4 C 0.8111(3) -0.0272(3) 0.7429(4) 0.0250(10) Uani 1 1 d . . .
C7 C 0.8950(3) 0.1086(3) 0.7828(4) 0.0256(10) Uani 1 1 d . . .
C10 C 0.8131(3) 0.2340(3) 0.6954(4) 0.0311(11) Uani 1 1 d . . .
H10 H 0.7857 0.2769 0.6654 0.037 Uiso 1 1 calc R . .
C11 C 0.9342(3) 0.0393(3) 0.8228(4) 0.0266(10) Uani 1 1 d . . .
C9 C 0.8914(3) 0.2389(3) 0.7565(5) 0.0351(12) Uani 1 1 d . . .
H9 H 0.9156 0.2846 0.7665 0.042 Uiso 1 1 calc R . .
C13 C 1.0039(3) -0.0911(3) 0.8829(4) 0.0339(12) Uani 1 1 d . A .
C200 C 0.6287(4) 0.1859(3) 0.6939(6) 0.0436(14) Uani 1 1 d . . .
C2 C 0.6904(3) -0.0847(3) 0.6708(5) 0.0373(13) Uani 1 1 d . . .
H2 H 0.66 -0.1265 0.6582 0.045 Uiso 1 1 calc R . .
O3 O 0.4914(2) 0.1209(3) 0.4307(5) 0.0685(16) Uani 1 1 d . . .
C16 C 1.1601(3) -0.0903(4) 0.9951(5) 0.0476(17) Uani 1 1 d . . .
O1 O 0.6229(2) 0.3118(2) 0.4898(4) 0.0399(9) Uani 1 1 d . . .
C8 C 0.9319(3) 0.1770(3) 0.8008(4) 0.0314(11) Uani 1 1 d . . .
H8 H 0.9838 0.1799 0.8429 0.038 Uiso 1 1 calc R . .
C1 C 0.6579(3) -0.0155(3) 0.6359(4) 0.0314(11) Uani 1 1 d . . .
H1 H 0.6055 -0.0122 0.6002 0.038 Uiso 1 1 calc R . .
C15 C 1.1203(4) -0.1577(4) 0.9683(6) 0.0523(18) Uani 1 1 d . A .
C17 C 1.1237(3) -0.0243(4) 0.9661(4) 0.0384(13) Uani 1 1 d . A .
H17 H 1.1508 0.0199 0.9839 0.046 Uiso 1 1 calc R . .
O2 O 0.6084(4) 0.2074(3) 0.7563(5) 0.0702(16) Uani 1 1 d . . .
C12 C 0.8931(3) -0.0287(3) 0.8000(4) 0.0241(9) Uani 1 1 d . . .
C18 C 1.0440(3) -0.0237(3) 0.9084(4) 0.0319(11) Uani 1 1 d . . .
C5 C 0.7743(3) 0.0399(3) 0.7051(4) 0.0227(9) Uani 1 1 d . . .
C14 C 1.0440(4) -0.1583(4) 0.9132(5) 0.0450(15) Uani 1 1 d . . .
H14 H 1.0182 -0.2032 0.8954 0.054 Uiso 1 1 calc R A .
O4 O 0.53070(19) -0.0542(2) 0.3695(2) 0.0268(7) Uani 1 1 d . . .
H4 H 0.5488 -0.0955 0.3901 0.04 Uiso 1 1 calc R . .
C19 C 0.5659(7) -0.0218(6) 0.3155(9) 0.109(5) Uani 1 1 d . . .
H19A H 0.6011 0.0141 0.3628 0.164 Uiso 1 1 calc R . .
H19B H 0.5295 0.0025 0.2509 0.164 Uiso 1 1 calc R . .
H19C H 0.5926 -0.0585 0.2937 0.164 Uiso 1 1 calc R . .

loop_
_atom_site_aniso_label
_atom_site_aniso_U_11
_atom_site_aniso_U_22
_atom_site_aniso_U_33
_atom_site_aniso_U_23
_atom_site_aniso_U_13
_atom_site_aniso_U_12
Re1 0.01763(11) 0.02622(12) 0.02963(13) 0.00241(7) 0.00663(8) -0.00129(7)
Br1 0.0238(5) 0.0731(9) 0.0316(6) 0.0084(5) 0.0075(4) 0.0153(5)
Br1A 0.0549(9) 0.0684(10) 0.0531(9) -0.0035(7) 0.0012(6) 0.0380(7)
Cl1 0.0509(8) 0.0319(6) 0.0329(7) 0.0014(5) 0.0187(6) -0.0021(6)
N2 0.0206(19) 0.026(2) 0.023(2) -0.0015(16) 0.0081(16) -0.0027(16)
C300 0.027(3) 0.035(3) 0.059(4) 0.015(3) 0.007(3) 0.000(2)
C3 0.030(3) 0.027(2) 0.033(3) 0.007(2) 0.010(2) -0.003(2)
C6 0.021(2) 0.030(2) 0.020(2) -0.0024(18) 0.0091(18) -0.0049(18)
C100 0.018(2) 0.036(3) 0.032(3) 0.001(2) 0.0055(19) -0.001(2)
N1 0.0183(18) 0.030(2) 0.024(2) 0.0036(16) 0.0060(15) -0.0027(16)
N3 0.0192(19) 0.046(3) 0.0195(19) 0.0039(18) 0.0071(16) -0.0006(18)
N4 0.027(2) 0.041(2) 0.025(2) 0.0052(18) 0.0104(18) 0.0044(19)
C4 0.021(2) 0.033(3) 0.021(2) 0.0051(19) 0.0086(18) -0.0020(19)
C7 0.020(2) 0.035(3) 0.021(2) -0.0015(19) 0.0078(18) -0.0045(19)
C10 0.030(2) 0.027(2) 0.035(3) -0.003(2) 0.012(2) -0.006(2)
C11 0.021(2) 0.041(3) 0.019(2) -0.002(2) 0.0092(18) -0.002(2)
C9 0.032(3) 0.032(3) 0.038(3) -0.005(2) 0.012(2) -0.011(2)
C13 0.026(2) 0.052(3) 0.025(2) 0.009(2) 0.012(2) 0.010(2)
C200 0.044(3) 0.038(3) 0.062(4) 0.008(3) 0.036(3) 0.007(3)
C2 0.027(3) 0.035(3) 0.039(3) 0.010(2) 0.003(2) -0.010(2)
O3 0.023(2) 0.056(3) 0.095(4) 0.018(3) -0.005(2) -0.009(2)
C16 0.031(3) 0.085(5) 0.030(3) 0.018(3) 0.017(2) 0.023(3)
O1 0.036(2) 0.030(2) 0.049(2) 0.0077(18) 0.0132(18) 0.0082(16)
C8 0.021(2) 0.042(3) 0.027(3) -0.005(2) 0.007(2) -0.010(2)
C1 0.019(2) 0.036(3) 0.032(3) 0.007(2) 0.003(2) -0.009(2)
C15 0.042(3) 0.079(5) 0.038(3) 0.020(3) 0.019(3) 0.029(3)
C17 0.022(2) 0.069(4) 0.023(2) 0.008(3) 0.008(2) 0.006(2)
O2 0.092(4) 0.067(3) 0.079(4) 0.006(3) 0.063(4) 0.017(3)
C12 0.021(2) 0.033(3) 0.018(2) 0.0049(19) 0.0079(18) 0.0020(19)
C18 0.019(2) 0.057(3) 0.021(2) 0.005(2) 0.0108(19) 0.004(2)
C5 0.021(2) 0.028(2) 0.019(2) -0.0004(18) 0.0082(17) -0.0060(18)
C14 0.040(3) 0.056(4) 0.038(3) 0.016(3) 0.016(3) 0.015(3)
O4 0.0300(17) 0.041(2) 0.0071(14) -0.0046(13) 0.0055(13) -0.0209(15)
C19 0.175(11) 0.097(7) 0.104(8) -0.057(6) 0.106(8) -0.086(8)

loop_
_atom_type_symbol
_atom_type_description
_atom_type_scat_dispersion_real
_atom_type_scat_dispersion_imag
_atom_type_scat_source
C C 0.0033 0.0016 'International Tables Vol C Tables 4.2.6.8 and 6.1.1.4'
H H 0 0 'International Tables Vol C Tables 4.2.6.8 and 6.1.1.4'
N N 0.0061 0.0033 'International Tables Vol C Tables 4.2.6.8 and 6.1.1.4'
O O 0.0106 0.006 'International Tables Vol C Tables 4.2.6.8 and 6.1.1.4'
Cl Cl 0.1484 0.1585 'International Tables Vol C Tables 4.2.6.8 and 6.1.1.4'
Br Br -0.2901 2.4595 'International Tables Vol C Tables 4.2.6.8 and 6.1.1.4'
Re Re -1.0185 7.231 'International Tables Vol C Tables 4.2.6.8 and 6.1.1.4'

loop_
_geom_angle_atom_site_label_1
_geom_angle_atom_site_label_2
_geom_angle_atom_site_label_3
_geom_angle
_geom_angle_site_symmetry_1
_geom_angle_site_symmetry_3
_geom_angle_publ_flag
C300 Re1 C200 89.4(3) . . ?
C300 Re1 C100 86.4(2) . . ?
C200 Re1 C100 87.3(2) . . ?
C300 Re1 N2 175.1(2) . . ?
C200 Re1 N2 94.4(2) . . ?
C100 Re1 N2 96.76(18) . . ?
C300 Re1 N1 101.4(2) . . ?
C200 Re1 N1 96.0(2) . . ?
C100 Re1 N1 171.51(17) . . ?
N2 Re1 N1 75.21(15) . . ?
C300 Re1 Cl1 91.8(2) . . ?
C200 Re1 Cl1 176.46(19) . . ?
C100 Re1 Cl1 96.14(16) . . ?
N2 Re1 Cl1 84.26(11) . . ?
N1 Re1 Cl1 80.51(11) . . ?
C10 N2 C6 119.0(4) . . ?
C10 N2 Re1 125.4(3) . . ?
C6 N2 Re1 115.5(3) . . ?
O3 C300 Re1 178.1(6) . . ?
C2 C3 C4 118.8(5) . . ?
C2 C3 H3 120.6 . . ?
C4 C3 H3 120.6 . . ?
N2 C6 C7 122.2(4) . . ?
N2 C6 C5 116.8(4) . . ?
C7 C6 C5 121.0(5) . . ?
O1 C100 Re1 179.0(5) . . ?
C1 N1 C5 117.5(4) . . ?
C1 N1 Re1 126.6(3) . . ?
C5 N1 Re1 115.4(3) . . ?
C11 N3 C18 116.1(5) . . ?
C12 N4 C13 115.9(5) . . ?
C5 C4 C3 118.1(4) . . ?
C5 C4 C12 119.5(4) . . ?
C3 C4 C12 122.5(5) . . ?
C6 C7 C8 117.9(5) . . ?
C6 C7 C11 119.0(4) . . ?
C8 C7 C11 123.2(4) . . ?
N2 C10 C9 121.8(5) . . ?
N2 C10 H10 119.1 . . ?
C9 C10 H10 119.1 . . ?
N3 C11 C12 122.5(5) . . ?
N3 C11 C7 117.3(5) . . ?
C12 C11 C7 120.2(4) . . ?
C8 C9 C10 119.7(5) . . ?
C8 C9 H9 120.1 . . ?
C10 C9 H9 120.1 . . ?
N4 C13 C18 121.9(5) . . ?
N4 C13 C14 118.8(6) . . ?
C18 C13 C14 119.3(5) . . ?
O2 C200 Re1 175.6(6) . . ?
C3 C2 C1 119.7(5) . . ?
C3 C2 H2 120.2 . . ?
C1 C2 H2 120.2 . . ?
C17 C16 C15 121.4(6) . . ?
C17 C16 Br1 124.5(6) . . ?
C15 C16 Br1 114.0(5) . . ?
C9 C8 C7 119.4(5) . . ?
C9 C8 H8 120.3 . . ?
C7 C8 H8 120.3 . . ?
N1 C1 C2 122.8(4) . . ?
N1 C1 H1 118.6 . . ?
C2 C1 H1 118.6 . . ?
C14 C15 C16 120.6(6) . . ?
C14 C15 Br1A 126.2(6) . . ?
C16 C15 Br1A 113.1(5) . . ?
C16 C17 C18 118.9(6) . . ?
C16 C17 H17 120.5 . . ?
C18 C17 H17 120.5 . . ?
N4 C12 C11 121.9(4) . . ?
N4 C12 C4 118.6(4) . . ?
C11 C12 C4 119.4(4) . . ?
N3 C18 C13 121.6(4) . . ?
N3 C18 C17 118.6(5) . . ?
C13 C18 C17 119.8(5) . . ?
N1 C5 C4 123.1(4) . . ?
N1 C5 C6 116.2(4) . . ?
C4 C5 C6 120.6(4) . . ?
C15 C14 C13 120.0(7) . . ?
C15 C14 H14 120 . . ?
C13 C14 H14 120 . . ?
C19 O4 H4 109.5 . . ?
O4 C19 H19A 109.5 . . ?
O4 C19 H19B 109.5 . . ?
H19A C19 H19B 109.5 . . ?
O4 C19 H19C 109.5 . . ?
H19A C19 H19C 109.5 . . ?
H19B C19 H19C 109.5 . . ?

loop_
_geom_bond_atom_site_label_1
_geom_bond_atom_site_label_2
_geom_bond_distance
_geom_bond_site_symmetry_2
_geom_bond_publ_flag
Re1 C300 1.900(6) . ?
Re1 C200 1.902(6) . ?
Re1 C100 1.911(5) . ?
Re1 N2 2.168(4) . ?
Re1 N1 2.171(4) . ?
Re1 Cl1 2.4648(15) . ?
Br1 C16 1.834(6) . ?
Br1A C15 1.779(6) . ?
N2 C10 1.323(6) . ?
N2 C6 1.346(6) . ?
C300 O3 1.154(7) . ?
C3 C2 1.365(7) . ?
C3 C4 1.393(7) . ?
C3 H3 0.93 . ?
C6 C7 1.394(6) . ?
C6 C5 1.442(6) . ?
C100 O1 1.141(7) . ?
N1 C1 1.327(6) . ?
N1 C5 1.352(6) . ?
N3 C11 1.319(6) . ?
N3 C18 1.347(7) . ?
N4 C12 1.318(7) . ?
N4 C13 1.357(7) . ?
C4 C5 1.389(7) . ?
C4 C12 1.454(6) . ?
C7 C8 1.397(7) . ?
C7 C11 1.446(7) . ?
C10 C9 1.399(7) . ?
C10 H10 0.93 . ?
C11 C12 1.425(7) . ?
C9 C8 1.351(8) . ?
C9 H9 0.93 . ?
C13 C18 1.406(8) . ?
C13 C14 1.408(8) . ?
C200 O2 1.131(8) . ?
C2 C1 1.388(8) . ?
C2 H2 0.93 . ?
C16 C17 1.356(9) . ?
C16 C15 1.404(11) . ?
C8 H8 0.93 . ?
C1 H1 0.93 . ?
C15 C14 1.353(9) . ?
C17 C18 1.416(7) . ?
C17 H17 0.93 . ?
C14 H14 0.93 . ?
O4 C19 1.321(9) . ?
O4 H4 0.82 . ?
C19 H19A 0.96 . ?
C19 H19B 0.96 . ?
C19 H19C 0.96 . ?
